data_2104857
loop_
_publ_author_name
'Chan, E. J.'
'Welberry, T. R.'
'Heerdegen, A. P.'
'Goossens, D. J.'

_publ_section_title
;
 Diffuse scattering study of aspirin forms (I) and (II)
;
_journal_issue 6
_journal_name_full 'Acta Crystallographica Section B'
_journal_page_first 696
_journal_page_last 707
_journal_paper_doi 10.1107/S0108768110037055
_journal_volume 66
_journal_year 2010
_chemical_formula_moiety 'C9 H8 O4'
_chemical_formula_sum 'C9 H8 O4'
_chemical_formula_weight 180.15
_chemical_name_common aspirin
_chemical_name_systematic
;
 ?
;
_space_group_IT_number 14
_symmetry_cell_setting monoclinic
_symmetry_space_group_name_Hall '-P 2ybc'
_symmetry_space_group_name_H-M 'P 1 21/c 1'
_atom_sites_solution_hydrogens geom
_atom_sites_solution_primary direct
_atom_sites_solution_secondary difmap
_audit_creation_method SHELXL-97
_cell_angle_alpha 90.00
_cell_angle_beta 68.163(2)
_cell_angle_gamma 90.00
_cell_formula_units_Z 4
_cell_length_a 12.2696(5)
_cell_length_b 6.5575(3)
_cell_length_c 11.4960(4)
_cell_measurement_reflns_used 8462
_cell_measurement_temperature 300(2)
_cell_measurement_theta_max 2.546
_cell_measurement_theta_min 27.485
_cell_volume 858.58(6)
_computing_cell_refinement 'HKL Scalepack (Otwinowski & Minor 1997)'
_computing_data_reduction 'HKL Denzo and Scalepack (Otwinowski & Minor 1997)'
_computing_molecular_graphics 'XTAL3.7 (Hall et al., 2001)'
_computing_publication_material 'WinGX publication routines (Farrugia, 1999)'
_computing_structure_refinement 'SHELXL-97 (Sheldrick, 1997)'
_computing_structure_solution known
_diffrn_ambient_temperature 293(2)
_diffrn_detector_area_resol_mean 9
_diffrn_measured_fraction_theta_full 0.990
_diffrn_measured_fraction_theta_max 0.990
_diffrn_measurement_device_type KappaCCD
_diffrn_measurement_method CCD
_diffrn_radiation_monochromator graphite
_diffrn_radiation_source 'fine-focus sealed tube'
_diffrn_radiation_type MoK\a
_diffrn_radiation_wavelength 0.71073
_diffrn_reflns_av_R_equivalents 0.0312
_diffrn_reflns_av_sigmaI/netI 0.0296
_diffrn_reflns_limit_h_max 15
_diffrn_reflns_limit_h_min -15
_diffrn_reflns_limit_k_max 8
_diffrn_reflns_limit_k_min -5
_diffrn_reflns_limit_l_max 14
_diffrn_reflns_limit_l_min -14
_diffrn_reflns_number 6924
_diffrn_reflns_theta_full 27.20
_diffrn_reflns_theta_max 27.20
_diffrn_reflns_theta_min 3.59
_diffrn_standards_interval_count 0
_diffrn_standards_number 0
_exptl_absorpt_coefficient_mu 0.111
_exptl_absorpt_correction_T_max 0.9863
_exptl_absorpt_correction_T_min 0.9675
_exptl_absorpt_correction_type integration
_exptl_absorpt_process_details
;
Gaussian integration (Coppens, 1970)
;
_exptl_crystal_colour colourless
_exptl_crystal_density_diffrn 1.394
_exptl_crystal_density_method 'not measured'
_exptl_crystal_description prism
_exptl_crystal_F_000 376
_exptl_crystal_size_max 0.4
_exptl_crystal_size_mid 0.2
_exptl_crystal_size_min 0.1
_refine_diff_density_max 0.229
_refine_diff_density_min -0.199
_refine_ls_extinction_method none
_refine_ls_goodness_of_fit_ref 1.094
_refine_ls_hydrogen_treatment constr
_refine_ls_matrix_type full
_refine_ls_number_parameters 119
_refine_ls_number_reflns 1853
_refine_ls_number_restraints 0
_refine_ls_restrained_S_all 1.094
_refine_ls_R_factor_all 0.0580
_refine_ls_R_factor_gt 0.0429
_refine_ls_shift/su_max 0.000
_refine_ls_shift/su_mean 0.000
_refine_ls_structure_factor_coef Fsqd
_refine_ls_weighting_details 'calc w=1/[\s^2^(Fo^2^)+(0.0650P)^2^+0.1270P] where P=(Fo^2^+2Fc^2^)/3'
_refine_ls_weighting_scheme calc
_refine_ls_wR_factor_gt 0.1178
_refine_ls_wR_factor_ref 0.1291
_reflns_number_gt 1425
_reflns_number_total 1853
_reflns_threshold_expression >2sigma(I)
_cod_data_source_file so5043.cif
_cod_data_source_block aspirin-form2
_cod_original_sg_symbol_H-M 'P 21/c'
_cod_database_code 2104857

loop_
_symmetry_equiv_pos_as_xyz
'x, y, z'
'-x, y+1/2, -z+1/2'
'-x, -y, -z'
'x, -y-1/2, z-1/2'

loop_
_atom_site_type_symbol
_atom_site_label
_atom_site_fract_x
_atom_site_fract_y
_atom_site_fract_z
_atom_site_U_iso_or_equiv
_atom_site_adp_type
_atom_site_calc_flag
_atom_site_refinement_flags
_atom_site_occupancy
_atom_site_disorder_assembly
_atom_site_disorder_group
C C1 0.15361(12) 0.5634(2) -0.00763(12) 0.0422(4) Uani d . 1 . .
C C2 0.24609(13) 0.4867(2) -0.11120(12) 0.0445(4) Uani d . 1 . .
C C3 0.29856(14) 0.3035(3) -0.10485(15) 0.0541(4) Uani d . 1 . .
H H14 0.3591 0.2535 -0.1751 0.065 Uiso calc R 1 . .
C C4 0.26148(15) 0.1939(3) 0.00552(16) 0.0584(4) Uani d . 1 . .
H H15 0.2976 0.0709 0.0095 0.070 Uiso calc R 1 . .
C C5 0.17144(16) 0.2657(3) 0.10958(16) 0.0552(4) Uani d . 1 . .
H H16 0.1468 0.1920 0.1840 0.066 Uiso calc R 1 . .
C C6 0.11776(14) 0.4480(2) 0.10276(13) 0.0487(4) Uani d . 1 . .
H H17 0.0564 0.4953 0.1732 0.058 Uiso calc R 1 . .
C C7 0.09012(13) 0.7565(2) -0.00660(13) 0.0432(4) Uani d . 1 . .
O O8 0.00975(10) 0.81103(19) 0.09154(10) 0.0604(4) Uani d . 1 . .
O O9 0.12013(10) 0.85938(19) -0.10910(10) 0.0580(3) Uani d . 1 . .
H H18 0.0796 0.9624 -0.0975 0.087 Uiso calc R 1 . .
O O10 0.28510(9) 0.58717(18) -0.22724(8) 0.0494(3) Uani d . 1 . .
C C11 0.36529(13) 0.7386(3) -0.24386(13) 0.0484(4) Uani d . 1 . .
O O12 0.40430(11) 0.7814(2) -0.16633(10) 0.0627(4) Uani d . 1 . .
C C13 0.39556(17) 0.8367(4) -0.36860(16) 0.0710(6) Uani d . 1 . .
H H19 0.4527 0.9420 -0.3783 0.107 Uiso calc R 1 . .
H H20 0.3262 0.8952 -0.3747 0.107 Uiso calc R 1 . .
H H21 0.4274 0.7364 -0.4332 0.107 Uiso calc R 1 . .

loop_
_atom_site_aniso_label
_atom_site_aniso_U_11
_atom_site_aniso_U_22
_atom_site_aniso_U_33
_atom_site_aniso_U_12
_atom_site_aniso_U_13
_atom_site_aniso_U_23
C1 0.0385(7) 0.0489(8) 0.0387(7) -0.0031(6) -0.0139(6) -0.0013(6)
C2 0.0417(8) 0.0524(9) 0.0382(7) -0.0042(6) -0.0135(6) -0.0022(6)
C3 0.0480(9) 0.0567(10) 0.0522(9) 0.0053(7) -0.0125(7) -0.0090(7)
C4 0.0576(10) 0.0511(10) 0.0664(10) 0.0056(8) -0.0229(8) 0.0009(8)
C5 0.0554(10) 0.0561(10) 0.0522(9) -0.0040(8) -0.0176(7) 0.0105(7)
C6 0.0456(8) 0.0551(10) 0.0420(8) -0.0014(7) -0.0124(6) 0.0026(7)
C7 0.0400(8) 0.0524(9) 0.0354(7) -0.0028(6) -0.0117(6) -0.0005(6)
O8 0.0624(7) 0.0663(8) 0.0415(6) 0.0164(6) -0.0067(5) 0.0004(5)
O9 0.0574(7) 0.0617(7) 0.0461(6) 0.0101(6) -0.0091(5) 0.0100(5)
O10 0.0477(6) 0.0635(7) 0.0343(5) -0.0028(5) -0.0122(4) -0.0018(4)
C11 0.0409(8) 0.0624(10) 0.0370(7) 0.0025(7) -0.0088(6) 0.0003(7)
O12 0.0619(8) 0.0819(9) 0.0463(6) -0.0176(6) -0.0226(6) 0.0077(6)
C13 0.0651(11) 0.0989(15) 0.0470(9) -0.0108(11) -0.0186(8) 0.0211(9)

loop_
_atom_type_symbol
_atom_type_description
_atom_type_scat_dispersion_real
_atom_type_scat_dispersion_imag
_atom_type_scat_source
C C 0.0033 0.0016 'International Tables Vol C Tables 4.2.6.8 and 6.1.1.4'
H H 0.0000 0.0000 'International Tables Vol C Tables 4.2.6.8 and 6.1.1.4'
O O 0.0106 0.0060 'International Tables Vol C Tables 4.2.6.8 and 6.1.1.4'

loop_
_geom_angle_atom_site_label_1
_geom_angle_atom_site_label_2
_geom_angle_atom_site_label_3
_geom_angle_site_symmetry_1
_geom_angle_site_symmetry_3
_geom_angle
_geom_angle_publ_flag
C2 C1 C6 . . 117.37(14) ?
C2 C1 C7 . . 124.81(13) ?
C6 C1 C7 . . 117.82(12) ?
C3 C2 C1 . . 121.05(14) ?
C3 C2 O10 . . 117.33(13) ?
C1 C2 O10 . . 121.54(14) ?
C2 C3 C4 . . 120.13(14) ?
C2 C3 H14 . . 119.9 ?
C4 C3 H14 . . 119.9 ?
C5 C4 C3 . . 120.37(16) ?
C5 C4 H15 . . 119.8 ?
C3 C4 H15 . . 119.8 ?
C4 C5 C6 . . 119.51(15) ?
C4 C5 H16 . . 120.2 ?
C6 C5 H16 . . 120.2 ?
C5 C6 C1 . . 121.55(14) ?
C5 C6 H17 . . 119.2 ?
C1 C6 H17 . . 119.2 ?
O8 C7 O9 . . 122.72(14) ?
O8 C7 C1 . . 119.28(13) ?
O9 C7 C1 . . 117.99(12) ?
C7 O9 H18 . . 109.5 ?
C11 O10 C2 . . 116.72(11) ?
O12 C11 O10 . . 122.52(14) ?
O12 C11 C13 . . 126.41(16) ?
O10 C11 C13 . . 111.07(14) ?
C11 C13 H19 . . 109.5 ?
C11 C13 H20 . . 109.5 ?
H19 C13 H20 . . 109.5 ?
C11 C13 H21 . . 109.5 ?
H19 C13 H21 . . 109.5 ?
H20 C13 H21 . . 109.5 ?

loop_
_geom_bond_atom_site_label_1
_geom_bond_atom_site_label_2
_geom_bond_site_symmetry_2
_geom_bond_distance
_geom_bond_publ_flag
C1 C2 . 1.3974(19) ?
C1 C6 . 1.400(2) ?
C1 C7 . 1.485(2) ?
C2 C3 . 1.378(2) ?
C2 O10 . 1.4027(17) ?
C3 C4 . 1.380(2) ?
C3 H14 . 0.9300 ?
C4 C5 . 1.375(2) ?
C4 H15 . 0.9300 ?
C5 C6 . 1.381(2) ?
C5 H16 . 0.9300 ?
C6 H17 . 0.9300 ?
C7 O8 . 1.2432(17) ?
C7 O9 . 1.2869(17) ?
O9 H18 . 0.8200 ?
O10 C11 . 1.361(2) ?
C11 O12 . 1.1915(19) ?
C11 C13 . 1.487(2) ?
C13 H19 . 0.9600 ?
C13 H20 . 0.9600 ?
C13 H21 . 0.9600 ?

loop_
_cod_related_entry_id
_cod_related_entry_database
_cod_related_entry_code
1 ChemSpider 2157
